data_1526672
loop_
_publ_author_name
'Klevtsova, R.F.'
'Volkova, L.M.'

_publ_section_title
;
 Crystal structure of monoclinic K Nd (W O4)2
;
_journal_name_full Kristallografiya
_journal_page_first 859
_journal_page_last 861
_journal_volume 17
_journal_year 1972
_chemical_formula_sum 'K Nd O8 W2'
_chemical_name_systematic 'K Nd (W O4)2'
_space_group_IT_number 12
_symmetry_space_group_name_Hall '-C 2y'
_symmetry_space_group_name_H-M 'C 1 2/m 1'
_cell_angle_alpha 90
_cell_angle_beta 126.5
_cell_angle_gamma 90
_cell_formula_units_Z 4
_cell_length_a 10.22
_cell_length_b 10.78
_cell_length_c 7.54
_cell_volume 667.759
_citation_journal_id_ASTM KRISAJ
_cod_data_source_file Klevtsova_KRISAJ_1972_1521.cif
_cod_data_source_block K1Nd1O8W2
_cod_original_formula_sum 'K1 Nd1 O8 W2'
_cod_database_code 1526672

loop_
_symmetry_equiv_pos_as_xyz
x,y,z
-x,y,-z
-x,-y,-z
x,-y,z
x+1/2,y+1/2,z
-x+1/2,y+1/2,-z
-x+1/2,-y+1/2,-z
x+1/2,-y+1/2,z

loop_
_atom_site_label
_atom_site_type_symbol
_atom_site_fract_x
_atom_site_fract_y
_atom_site_fract_z
_atom_site_occupancy
_atom_site_U_iso_or_equiv
Nd1 Nd+3 0 0.3048 0 1 0.0
W1 W+6 0.5 0.3358 0.5 1 0.0
K1 K+1 0.189 0.5 0.527 1 0.0
O3 O-2 0.425 0 0.112 1 0.0
O4 O-2 0.168 0.122 0.063 1 0.0
O5 O-2 0.012 0 0.341 1 0.0
O1 O-2 0.28 0.377 0.263 1 0.0
O2 O-2 0.047 0.258 0.357 1 0.0
W2 W+6 0.2991 0.5 0.0552 1 0.0
